data_7241697
loop_
_publ_author_name
'Liu, Hong-Yan'
'Chen, Yu'
'Hao, Li-Qiang'
'Wang, Guo-Dong'
'Li, Hong-Shuang'
'Xia, Cheng-Cai'

_publ_section_title
;
 The synthesis of
 N,N&#x2032;-disulfanediyl-bis(N&#x2032;-((E)-benzylidene)acetohydrazide)
 from (E)-N&#x2032;-benzylideneacetohydrazide and S8
;
_journal_issue 67
_journal_name_full 'RSC Advances'
_journal_page_first 41041
_journal_page_last 41046
_journal_paper_doi 10.1039/D0RA08441G
_journal_volume 10
_journal_year 2020
_chemical_formula_moiety 'C22 H26 N4 O2 S2'
_chemical_formula_sum 'C22 H26 N4 O2 S2'
_chemical_formula_weight 442.59
_space_group_crystal_system triclinic
_space_group_IT_number 2
_space_group_name_Hall '-P 1'
_space_group_name_H-M_alt 'P -1'
_atom_sites_solution_hydrogens geom
_audit_creation_method SHELXL-2014/7
_audit_update_record
;
2020-06-06 deposited with the CCDC.	2020-11-02 downloaded from the CCDC.
;
_cell_angle_alpha 99.224(8)
_cell_angle_beta 106.772(7)
_cell_angle_gamma 111.122(7)
_cell_formula_units_Z 2
_cell_length_a 10.094(5)
_cell_length_b 11.277(5)
_cell_length_c 11.815(5)
_cell_measurement_reflns_used 3252
_cell_measurement_temperature 298(2)
_cell_measurement_theta_max 28.13
_cell_measurement_theta_min 2.32
_cell_volume 1147.4(9)
_computing_cell_refinement 'Bruker SAINT'
_computing_data_collection 'Bruker APEX2'
_computing_data_reduction 'Bruker SAINT'
_computing_molecular_graphics 'Bruker SHELXTL'
_computing_publication_material 'Bruker SHELXTL'
_computing_structure_refinement 'SHELXL-2014/7 (Sheldrick, 2014)'
_computing_structure_solution 'SHELXS-2014/7 (Sheldrick, 2014)'
_diffrn_ambient_temperature 298(2)
_diffrn_measured_fraction_theta_full 0.998
_diffrn_measured_fraction_theta_max 0.998
_diffrn_measurement_device_type 'CCD area detector'
_diffrn_measurement_method 'phi and omega scans'
_diffrn_radiation_type MoK\a
_diffrn_radiation_wavelength 0.71073
_diffrn_reflns_av_R_equivalents 0.0192
_diffrn_reflns_av_unetI/netI 0.0271
_diffrn_reflns_Laue_measured_fraction_full 0.998
_diffrn_reflns_Laue_measured_fraction_max 0.998
_diffrn_reflns_limit_h_max 12
_diffrn_reflns_limit_h_min -11
_diffrn_reflns_limit_k_max 12
_diffrn_reflns_limit_k_min -13
_diffrn_reflns_limit_l_max 14
_diffrn_reflns_limit_l_min -14
_diffrn_reflns_number 6883
_diffrn_reflns_point_group_measured_fraction_full 0.998
_diffrn_reflns_point_group_measured_fraction_max 0.998
_diffrn_reflns_theta_full 25.242
_diffrn_reflns_theta_max 25.500
_diffrn_reflns_theta_min 1.885
_diffrn_source 'fine-focus sealed tube'
_exptl_absorpt_coefficient_mu 0.257
_exptl_absorpt_correction_T_max 0.970
_exptl_absorpt_correction_T_min 0.952
_exptl_absorpt_correction_type multi-scan
_exptl_absorpt_process_details sadabs
_exptl_crystal_colour colorless
_exptl_crystal_density_diffrn 1.281
_exptl_crystal_description block
_exptl_crystal_F_000 468
_exptl_crystal_size_max 0.210
_exptl_crystal_size_mid 0.160
_exptl_crystal_size_min 0.120
_refine_diff_density_max 0.362
_refine_diff_density_min -0.426
_refine_diff_density_rms 0.044
_refine_ls_extinction_method none
_refine_ls_goodness_of_fit_ref 1.022
_refine_ls_hydrogen_treatment constr
_refine_ls_matrix_type full
_refine_ls_number_parameters 271
_refine_ls_number_reflns 4258
_refine_ls_number_restraints 0
_refine_ls_restrained_S_all 1.022
_refine_ls_R_factor_all 0.0592
_refine_ls_R_factor_gt 0.0475
_refine_ls_shift/su_max 0.001
_refine_ls_shift/su_mean 0.000
_refine_ls_structure_factor_coef Fsqd
_refine_ls_weighting_details 'w=1/[\s^2^(Fo^2^)+(0.0715P)^2^+0.5393P] where P=(Fo^2^+2Fc^2^)/3'
_refine_ls_weighting_scheme calc
_refine_ls_wR_factor_gt 0.1304
_refine_ls_wR_factor_ref 0.1429
_reflns_Friedel_coverage 0.000
_reflns_number_gt 3421
_reflns_number_total 4258
_reflns_threshold_expression 'I > 2\s(I)'
_cod_data_source_file d0ra08441g2.cif
_cod_data_source_block 1
_cod_database_code 7241697
_shelx_shelxl_version_number 2014/7
_shelx_space_group_comment
;
The symmetry employed for this shelxl refinement is uniquely defined
by the following loop, which should always be used as a source of
symmetry information in preference to the above space-group names.
They are only intended as comments.
;
_shelx_estimated_absorpt_t_min 0.948
_shelx_estimated_absorpt_t_max 0.970

loop_
_space_group_symop_operation_xyz
'x, y, z'
'-x, -y, -z'

loop_
_atom_site_label
_atom_site_type_symbol
_atom_site_fract_x
_atom_site_fract_y
_atom_site_fract_z
_atom_site_U_iso_or_equiv
_atom_site_adp_type
_atom_site_occupancy
_atom_site_site_symmetry_order
_atom_site_calc_flag
_atom_site_refinement_flags_posn
_atom_site_refinement_flags_adp
_atom_site_refinement_flags_occupancy
_atom_site_disorder_assembly
_atom_site_disorder_group
S1 S 1.23835(8) 0.67381(7) 1.04692(6) 0.0657(2) Uani 1 1 d . . . . .
S2 S 1.18744(8) 0.81695(6) 1.12481(5) 0.0614(2) Uani 1 1 d . . . . .
O1 O 1.5362(2) 0.8496(3) 1.0606(2) 0.1018(8) Uani 1 1 d . . . . .
O2 O 0.9385(3) 0.64184(19) 1.17586(17) 0.0768(6) Uani 1 1 d . . . . .
N1 N 1.1880(2) 0.6901(2) 0.81013(18) 0.0531(5) Uani 1 1 d . . . . .
N2 N 1.2905(2) 0.7208(2) 0.93039(19) 0.0605(5) Uani 1 1 d . . . . .
N3 N 0.9317(2) 0.79881(19) 0.94557(17) 0.0507(5) Uani 1 1 d . . . . .
N4 N 0.9961(2) 0.7640(2) 1.04835(17) 0.0532(5) Uani 1 1 d . . . . .
C1 C 1.0481(3) 0.6152(2) 0.7810(2) 0.0484(5) Uani 1 1 d . . . . .
H1 H 1.0152 0.5791 0.8388 0.058 Uiso 1 1 calc R U . . .
C2 C 0.9376(3) 0.5852(2) 0.6571(2) 0.0461(5) Uani 1 1 d . . . . .
C3 C 0.9808(3) 0.6382(3) 0.5683(2) 0.0582(6) Uani 1 1 d . . . . .
H3 H 1.0835 0.6919 0.5865 0.070 Uiso 1 1 calc R U . . .
C4 C 0.8737(3) 0.6123(3) 0.4543(2) 0.0610(6) Uani 1 1 d . . . . .
H4 H 0.9053 0.6484 0.3960 0.073 Uiso 1 1 calc R U . . .
C5 C 0.7196(3) 0.5336(2) 0.4239(2) 0.0525(6) Uani 1 1 d . . . . .
C6 C 0.6774(3) 0.4782(2) 0.5108(2) 0.0609(6) Uani 1 1 d . . . . .
H6 H 0.5750 0.4227 0.4917 0.073 Uiso 1 1 calc R U . . .
C7 C 0.7853(3) 0.5039(2) 0.6264(2) 0.0578(6) Uani 1 1 d . . . . .
H7 H 0.7543 0.4656 0.6839 0.069 Uiso 1 1 calc R U . . .
C8 C 0.6037(3) 0.5148(3) 0.3011(2) 0.0656(7) Uani 1 1 d . . . . .
H8A H 0.6349 0.4858 0.2355 0.079 Uiso 1 1 calc R U . . .
H8B H 0.5053 0.4455 0.2890 0.079 Uiso 1 1 calc R U . . .
C9 C 0.5862(3) 0.6402(3) 0.2922(3) 0.0740(8) Uani 1 1 d . . . . .
H9A H 0.5114 0.6237 0.2126 0.111 Uiso 1 1 calc R U . . .
H9B H 0.5533 0.6684 0.3559 0.111 Uiso 1 1 calc R U . . .
H9C H 0.6828 0.7087 0.3023 0.111 Uiso 1 1 calc R U . . .
C10 C 1.4422(3) 0.8097(3) 0.9569(3) 0.0721(8) Uani 1 1 d . . . . .
C11 C 1.4777(4) 0.8491(3) 0.8513(3) 0.0900(10) Uani 1 1 d . . . . .
H11A H 1.3866 0.8059 0.7775 0.135 Uiso 1 1 calc R U . . .
H11B H 1.5149 0.9439 0.8682 0.135 Uiso 1 1 calc R U . . .
H11C H 1.5547 0.8230 0.8398 0.135 Uiso 1 1 calc R U . . .
C12 C 1.0173(3) 0.8730(2) 0.9015(2) 0.0487(5) Uani 1 1 d . . . . .
H12 H 1.1231 0.9046 0.9379 0.058 Uiso 1 1 calc R U . . .
C13 C 0.9493(3) 0.9088(2) 0.79317(19) 0.0442(5) Uani 1 1 d . . . . .
C14 C 1.0436(3) 1.0003(2) 0.7523(2) 0.0520(5) Uani 1 1 d . . . . .
H14 H 1.1495 1.0364 0.7924 0.062 Uiso 1 1 calc R U . . .
C15 C 0.9801(3) 1.0379(2) 0.6519(2) 0.0555(6) Uani 1 1 d . . . . .
H15 H 1.0447 1.0995 0.6254 0.067 Uiso 1 1 calc R U . . .
C16 C 0.8243(3) 0.9866(2) 0.5903(2) 0.0524(6) Uani 1 1 d . . . . .
C17 C 0.7311(3) 0.8928(3) 0.6297(2) 0.0599(6) Uani 1 1 d . . . . .
H17 H 0.6253 0.8551 0.5881 0.072 Uiso 1 1 calc R U . . .
C18 C 0.7923(3) 0.8545(2) 0.7295(2) 0.0557(6) Uani 1 1 d . . . . .
H18 H 0.7274 0.7913 0.7545 0.067 Uiso 1 1 calc R U . . .
C19 C 0.7551(4) 1.0325(3) 0.4847(3) 0.0699(7) Uani 1 1 d . . . . .
H19A H 0.8285 1.0652 0.4464 0.084 Uiso 1 1 calc R U . . .
H19B H 0.6651 0.9574 0.4229 0.084 Uiso 1 1 calc R U . . .
C20 C 0.7107(4) 1.1403(3) 0.5265(3) 0.0761(8) Uani 1 1 d . . . . .
H20A H 0.6674 1.1665 0.4567 0.114 Uiso 1 1 calc R U . . .
H20B H 0.6365 1.1078 0.5630 0.114 Uiso 1 1 calc R U . . .
H20C H 0.7999 1.2156 0.5865 0.114 Uiso 1 1 calc R U . . .
C21 C 0.8922(3) 0.6799(2) 1.0898(2) 0.0586(6) Uani 1 1 d . . . . .
C22 C 0.7266(3) 0.6424(3) 1.0222(3) 0.0748(8) Uani 1 1 d . . . . .
H22A H 0.7157 0.6838 0.9572 0.112 Uiso 1 1 calc R U . . .
H22B H 0.6725 0.5475 0.9872 0.112 Uiso 1 1 calc R U . . .
H22C H 0.6851 0.6720 1.0786 0.112 Uiso 1 1 calc R U . . .

loop_
_atom_site_aniso_label
_atom_site_aniso_U_11
_atom_site_aniso_U_22
_atom_site_aniso_U_33
_atom_site_aniso_U_23
_atom_site_aniso_U_13
_atom_site_aniso_U_12
S1 0.0813(5) 0.0735(4) 0.0536(4) 0.0242(3) 0.0121(3) 0.0534(4)
S2 0.0782(5) 0.0614(4) 0.0387(3) 0.0091(3) 0.0097(3) 0.0358(3)
O1 0.0606(12) 0.1163(18) 0.0949(17) -0.0029(14) -0.0034(12) 0.0421(13)
O2 0.1167(16) 0.0675(11) 0.0585(11) 0.0364(9) 0.0323(11) 0.0456(11)
N1 0.0559(12) 0.0555(11) 0.0499(11) 0.0134(9) 0.0155(9) 0.0305(10)
N2 0.0564(12) 0.0689(13) 0.0562(12) 0.0122(10) 0.0120(10) 0.0368(11)
N3 0.0718(13) 0.0526(11) 0.0456(10) 0.0232(9) 0.0258(9) 0.0393(10)
N4 0.0730(13) 0.0587(11) 0.0441(10) 0.0246(9) 0.0233(9) 0.0405(10)
C1 0.0578(14) 0.0474(12) 0.0489(12) 0.0193(10) 0.0202(10) 0.0299(11)
C2 0.0528(13) 0.0432(11) 0.0471(12) 0.0158(9) 0.0176(10) 0.0255(10)
C3 0.0498(13) 0.0658(15) 0.0598(14) 0.0290(12) 0.0204(11) 0.0214(11)
C4 0.0627(15) 0.0707(16) 0.0533(14) 0.0310(12) 0.0225(12) 0.0266(13)
C5 0.0602(14) 0.0451(12) 0.0471(12) 0.0143(10) 0.0126(11) 0.0230(11)
C6 0.0510(13) 0.0552(14) 0.0622(15) 0.0222(12) 0.0124(12) 0.0124(11)
C7 0.0615(15) 0.0574(14) 0.0557(14) 0.0272(11) 0.0219(12) 0.0223(12)
C8 0.0655(16) 0.0604(15) 0.0516(14) 0.0144(12) 0.0057(12) 0.0201(13)
C9 0.0705(17) 0.0764(18) 0.0678(17) 0.0305(14) 0.0101(14) 0.0325(15)
C10 0.0539(15) 0.0725(17) 0.084(2) 0.0026(15) 0.0159(15) 0.0380(14)
C11 0.0621(18) 0.076(2) 0.115(3) 0.0072(18) 0.0388(19) 0.0169(15)
C12 0.0606(14) 0.0464(12) 0.0461(12) 0.0146(10) 0.0198(11) 0.0304(11)
C13 0.0575(13) 0.0420(11) 0.0445(11) 0.0167(9) 0.0233(10) 0.0287(10)
C14 0.0541(13) 0.0495(12) 0.0529(13) 0.0181(10) 0.0195(11) 0.0222(11)
C15 0.0668(15) 0.0521(13) 0.0574(14) 0.0265(11) 0.0303(12) 0.0262(12)
C16 0.0703(16) 0.0520(13) 0.0470(12) 0.0207(10) 0.0250(11) 0.0344(12)
C17 0.0561(14) 0.0665(15) 0.0638(15) 0.0301(12) 0.0207(12) 0.0306(12)
C18 0.0592(14) 0.0564(14) 0.0636(15) 0.0323(12) 0.0292(12) 0.0271(12)
C19 0.090(2) 0.0792(18) 0.0571(15) 0.0354(14) 0.0278(14) 0.0469(16)
C20 0.082(2) 0.088(2) 0.0812(19) 0.0453(16) 0.0307(16) 0.0527(17)
C21 0.0916(19) 0.0478(13) 0.0498(13) 0.0199(11) 0.0322(13) 0.0375(13)
C22 0.084(2) 0.0766(18) 0.0785(19) 0.0382(15) 0.0392(16) 0.0370(16)

loop_
_atom_type_symbol
_atom_type_description
_atom_type_scat_dispersion_real
_atom_type_scat_dispersion_imag
_atom_type_scat_source
C C 0.0033 0.0016 'International Tables Vol C Tables 4.2.6.8 and 6.1.1.4'
H H 0.0000 0.0000 'International Tables Vol C Tables 4.2.6.8 and 6.1.1.4'
N N 0.0061 0.0033 'International Tables Vol C Tables 4.2.6.8 and 6.1.1.4'
O O 0.0106 0.0060 'International Tables Vol C Tables 4.2.6.8 and 6.1.1.4'
S S 0.1246 0.1234 'International Tables Vol C Tables 4.2.6.8 and 6.1.1.4'

loop_
_geom_angle_atom_site_label_1
_geom_angle_atom_site_label_2
_geom_angle_atom_site_label_3
_geom_angle
_geom_angle_site_symmetry_1
_geom_angle_site_symmetry_3
_geom_angle_publ_flag
N2 S1 S2 106.04(8) . . ?
N4 S2 S1 105.31(8) . . ?
C1 N1 N2 119.2(2) . . ?
N1 N2 C10 115.6(2) . . ?
N1 N2 S1 124.35(17) . . ?
C10 N2 S1 119.6(2) . . ?
C12 N3 N4 119.8(2) . . ?
N3 N4 C21 115.9(2) . . ?
N3 N4 S2 124.66(16) . . ?
C21 N4 S2 119.46(16) . . ?
N1 C1 C2 120.3(2) . . ?
N1 C1 H1 119.9 . . ?
C2 C1 H1 119.9 . . ?
C7 C2 C3 118.2(2) . . ?
C7 C2 C1 119.9(2) . . ?
C3 C2 C1 122.0(2) . . ?
C4 C3 C2 120.7(2) . . ?
C4 C3 H3 119.7 . . ?
C2 C3 H3 119.7 . . ?
C3 C4 C5 121.5(2) . . ?
C3 C4 H4 119.3 . . ?
C5 C4 H4 119.3 . . ?
C6 C5 C4 117.8(2) . . ?
C6 C5 C8 122.0(2) . . ?
C4 C5 C8 120.1(2) . . ?
C5 C6 C7 120.9(2) . . ?
C5 C6 H6 119.5 . . ?
C7 C6 H6 119.5 . . ?
C2 C7 C6 120.9(2) . . ?
C2 C7 H7 119.6 . . ?
C6 C7 H7 119.6 . . ?
C9 C8 C5 112.3(2) . . ?
C9 C8 H8A 109.1 . . ?
C5 C8 H8A 109.1 . . ?
C9 C8 H8B 109.1 . . ?
C5 C8 H8B 109.1 . . ?
H8A C8 H8B 107.9 . . ?
C8 C9 H9A 109.5 . . ?
C8 C9 H9B 109.5 . . ?
H9A C9 H9B 109.5 . . ?
C8 C9 H9C 109.5 . . ?
H9A C9 H9C 109.5 . . ?
H9B C9 H9C 109.5 . . ?
O1 C10 N2 120.2(3) . . ?
O1 C10 C11 123.3(3) . . ?
N2 C10 C11 116.4(3) . . ?
C10 C11 H11A 109.5 . . ?
C10 C11 H11B 109.5 . . ?
H11A C11 H11B 109.5 . . ?
C10 C11 H11C 109.5 . . ?
H11A C11 H11C 109.5 . . ?
H11B C11 H11C 109.5 . . ?
N3 C12 C13 119.7(2) . . ?
N3 C12 H12 120.1 . . ?
C13 C12 H12 120.1 . . ?
C18 C13 C14 118.5(2) . . ?
C18 C13 C12 122.0(2) . . ?
C14 C13 C12 119.5(2) . . ?
C15 C14 C13 120.0(2) . . ?
C15 C14 H14 120.0 . . ?
C13 C14 H14 120.0 . . ?
C16 C15 C14 121.7(2) . . ?
C16 C15 H15 119.2 . . ?
C14 C15 H15 119.2 . . ?
C15 C16 C17 118.0(2) . . ?
C15 C16 C19 121.6(2) . . ?
C17 C16 C19 120.4(2) . . ?
C18 C17 C16 121.1(2) . . ?
C18 C17 H17 119.5 . . ?
C16 C17 H17 119.5 . . ?
C17 C18 C13 120.8(2) . . ?
C17 C18 H18 119.6 . . ?
C13 C18 H18 119.6 . . ?
C20 C19 C16 112.2(2) . . ?
C20 C19 H19A 109.2 . . ?
C16 C19 H19A 109.2 . . ?
C20 C19 H19B 109.2 . . ?
C16 C19 H19B 109.2 . . ?
H19A C19 H19B 107.9 . . ?
C19 C20 H20A 109.5 . . ?
C19 C20 H20B 109.5 . . ?
H20A C20 H20B 109.5 . . ?
C19 C20 H20C 109.5 . . ?
H20A C20 H20C 109.5 . . ?
H20B C20 H20C 109.5 . . ?
O2 C21 N4 120.0(3) . . ?
O2 C21 C22 123.4(3) . . ?
N4 C21 C22 116.6(2) . . ?
C21 C22 H22A 109.5 . . ?
C21 C22 H22B 109.5 . . ?
H22A C22 H22B 109.5 . . ?
C21 C22 H22C 109.5 . . ?
H22A C22 H22C 109.5 . . ?
H22B C22 H22C 109.5 . . ?

loop_
_geom_bond_atom_site_label_1
_geom_bond_atom_site_label_2
_geom_bond_distance
_geom_bond_site_symmetry_2
_geom_bond_publ_flag
S1 N2 1.704(2) . ?
S1 S2 2.0276(11) . ?
S2 N4 1.701(2) . ?
O1 C10 1.204(4) . ?
O2 C21 1.203(3) . ?
N1 C1 1.262(3) . ?
N1 N2 1.394(3) . ?
N2 C10 1.402(4) . ?
N3 C12 1.263(3) . ?
N3 N4 1.390(2) . ?
N4 C21 1.402(3) . ?
C1 C2 1.459(3) . ?
C1 H1 0.9300 . ?
C2 C7 1.375(3) . ?
C2 C3 1.387(3) . ?
C3 C4 1.369(3) . ?
C3 H3 0.9300 . ?
C4 C5 1.384(4) . ?
C4 H4 0.9300 . ?
C5 C6 1.376(3) . ?
C5 C8 1.504(3) . ?
C6 C7 1.387(3) . ?
C6 H6 0.9300 . ?
C7 H7 0.9300 . ?
C8 C9 1.503(4) . ?
C8 H8A 0.9700 . ?
C8 H8B 0.9700 . ?
C9 H9A 0.9600 . ?
C9 H9B 0.9600 . ?
C9 H9C 0.9600 . ?
C10 C11 1.484(5) . ?
C11 H11A 0.9600 . ?
C11 H11B 0.9600 . ?
C11 H11C 0.9600 . ?
C12 C13 1.460(3) . ?
C12 H12 0.9300 . ?
C13 C18 1.385(3) . ?
C13 C14 1.386(3) . ?
C14 C15 1.385(3) . ?
C14 H14 0.9300 . ?
C15 C16 1.374(4) . ?
C15 H15 0.9300 . ?
C16 C17 1.383(3) . ?
C16 C19 1.509(3) . ?
C17 C18 1.376(3) . ?
C17 H17 0.9300 . ?
C18 H18 0.9300 . ?
C19 C20 1.500(4) . ?
C19 H19A 0.9700 . ?
C19 H19B 0.9700 . ?
C20 H20A 0.9600 . ?
C20 H20B 0.9600 . ?
C20 H20C 0.9600 . ?
C21 C22 1.491(4) . ?
C22 H22A 0.9600 . ?
C22 H22B 0.9600 . ?
C22 H22C 0.9600 . ?

loop_
_geom_hbond_atom_site_label_D
_geom_hbond_atom_site_label_H
_geom_hbond_atom_site_label_A
_geom_hbond_distance_DH
_geom_hbond_distance_HA
_geom_hbond_distance_DA
_geom_hbond_angle_DHA
_geom_hbond_site_symmetry_A
C22 H22B S1 0.96 2.95 3.695(3) 135.3 2_767
C22 H22A N3 0.96 2.16 2.679(4) 112.8 .
C11 H11B O1 0.96 2.62 3.456(5) 145.2 2_877
C11 H11A N1 0.96 2.14 2.669(4) 113.0 .
C11 H11A N1 0.96 2.14 2.669(4) 113.0 .
C11 H11B O1 0.96 2.62 3.456(5) 145.2 2_877
C22 H22A N3 0.96 2.16 2.679(4) 112.8 .
C22 H22B S1 0.96 2.95 3.695(3) 135.3 2_767

loop_
_geom_torsion_atom_site_label_1
_geom_torsion_atom_site_label_2
_geom_torsion_atom_site_label_3
_geom_torsion_atom_site_label_4
_geom_torsion
_geom_torsion_site_symmetry_1
_geom_torsion_site_symmetry_2
_geom_torsion_site_symmetry_3
_geom_torsion_site_symmetry_4
_geom_torsion_publ_flag
C1 N1 N2 C10 -177.0(2) . . . . ?
C1 N1 N2 S1 -5.0(3) . . . . ?
S2 S1 N2 N1 -86.80(18) . . . . ?
S2 S1 N2 C10 84.88(19) . . . . ?
C12 N3 N4 C21 -179.18(19) . . . . ?
C12 N3 N4 S2 1.4(3) . . . . ?
S1 S2 N4 N3 -93.25(17) . . . . ?
S1 S2 N4 C21 87.32(17) . . . . ?
N2 N1 C1 C2 177.88(18) . . . . ?
N1 C1 C2 C7 -179.8(2) . . . . ?
N1 C1 C2 C3 -0.9(3) . . . . ?
C7 C2 C3 C4 1.4(4) . . . . ?
C1 C2 C3 C4 -177.5(2) . . . . ?
C2 C3 C4 C5 0.4(4) . . . . ?
C3 C4 C5 C6 -2.0(4) . . . . ?
C3 C4 C5 C8 175.7(2) . . . . ?
C4 C5 C6 C7 1.9(4) . . . . ?
C8 C5 C6 C7 -175.8(2) . . . . ?
C3 C2 C7 C6 -1.5(4) . . . . ?
C1 C2 C7 C6 177.4(2) . . . . ?
C5 C6 C7 C2 -0.2(4) . . . . ?
C6 C5 C8 C9 108.9(3) . . . . ?
C4 C5 C8 C9 -68.7(3) . . . . ?
N1 N2 C10 O1 174.6(2) . . . . ?
S1 N2 C10 O1 2.2(3) . . . . ?
N1 N2 C10 C11 -5.8(3) . . . . ?
S1 N2 C10 C11 -178.2(2) . . . . ?
N4 N3 C12 C13 179.66(18) . . . . ?
N3 C12 C13 C18 -5.9(3) . . . . ?
N3 C12 C13 C14 173.8(2) . . . . ?
C18 C13 C14 C15 1.6(3) . . . . ?
C12 C13 C14 C15 -178.1(2) . . . . ?
C13 C14 C15 C16 0.0(4) . . . . ?
C14 C15 C16 C17 -1.6(4) . . . . ?
C14 C15 C16 C19 177.1(2) . . . . ?
C15 C16 C17 C18 1.7(4) . . . . ?
C19 C16 C17 C18 -177.0(2) . . . . ?
C16 C17 C18 C13 -0.1(4) . . . . ?
C14 C13 C18 C17 -1.5(4) . . . . ?
C12 C13 C18 C17 178.2(2) . . . . ?
C15 C16 C19 C20 -95.2(3) . . . . ?
C17 C16 C19 C20 83.4(3) . . . . ?
N3 N4 C21 O2 177.7(2) . . . . ?
S2 N4 C21 O2 -2.8(3) . . . . ?
N3 N4 C21 C22 -2.3(3) . . . . ?
S2 N4 C21 C22 177.21(18) . . . . ?
